data_1553406
loop_
_publ_author_name
'Pepe, Giulio'
'Cole, Jacqueline M.'
'Waddell, Paul G.'
'Perry, James I.'

_publ_section_title
;
 Rationalizing the suitability of rhodamines as chromophores in
 dye-sensitized solar cells: a systematic molecular design study
;
_journal_issue 4
_journal_name_full 'Molecular Systems Design &amp; Engineering'
_journal_page_first 416
_journal_paper_doi 10.1039/C6ME00076B
_journal_volume 1
_journal_year 2016
_chemical_formula_moiety 'C32 H31 N2 O3, Cl1 O4, C2 H6 O'
_chemical_formula_sum 'C34 H37 Cl N2 O8'
_chemical_formula_weight 637.11
_space_group_IT_number 14
_space_group_name_Hall '-P 2yab'
_space_group_name_H-M_alt 'P 1 21/a 1'
_symmetry_cell_setting monoclinic
_symmetry_space_group_name_Hall '-P 2yab'
_symmetry_space_group_name_H-M 'P 1 21/a 1'
_atom_sites_solution_hydrogens geom
_atom_sites_solution_primary direct
_atom_sites_solution_secondary difmap
_audit_creation_date 2012-04-11T15:58:59-00:00
_audit_creation_method 'WinGX routine CIF_UPDATE'
_audit_update_record
;
2016-08-08 deposited with the CCDC.
2016-09-21 downloaded from the CCDC.
;
_cell_angle_alpha 90
_cell_angle_beta 117.284(6)
_cell_angle_gamma 90
_cell_formula_units_Z 4
_cell_length_a 12.411(5)
_cell_length_b 21.348(8)
_cell_length_c 12.558(5)
_cell_measurement_reflns_used 7019
_cell_measurement_temperature 120(2)
_cell_measurement_theta_max 33
_cell_measurement_theta_min 1.8
_cell_volume 2957(2)
_computing_cell_refinement
;
        CrystalClear-SM Expert 2.0 r4 (Rigaku, 2009)
;
_computing_data_collection
;
        CrystalClear-SM Expert 2.0 r4 (Rigaku, 2009)
;
_computing_data_reduction
;
        CrystalClear-SM Expert 2.0 r4 (Rigaku, 2009)
;
_computing_molecular_graphics 'Ortep-3 for Windows (Farrugia, 1997)'
_computing_publication_material 'WinGX publication routines (Farrugia, 1999)'
_computing_structure_refinement 'SHELXL-97 (Sheldrick, 2008)'
_diffrn_ambient_temperature 120(2)
_diffrn_detector_area_resol_mean 28.5714
_diffrn_measured_fraction_theta_full 0.986
_diffrn_measured_fraction_theta_max 0.986
_diffrn_measurement_device_type
;
        Rigaku Saturn724+ (2x2 bin mode)
;
_diffrn_measurement_method 'profile data from \w-scans'
_diffrn_radiation_monochromator graphite
_diffrn_radiation_type MoK\a
_diffrn_radiation_wavelength 0.71073
_diffrn_reflns_av_R_equivalents 0.0483
_diffrn_reflns_av_unetI/netI 0.0556
_diffrn_reflns_limit_h_max 14
_diffrn_reflns_limit_h_min -13
_diffrn_reflns_limit_k_max 25
_diffrn_reflns_limit_k_min -25
_diffrn_reflns_limit_l_max 14
_diffrn_reflns_limit_l_min -14
_diffrn_reflns_number 13001
_diffrn_reflns_reduction_process
;
 Scaled and merged with Sortav
 R.H. Blessing, (1987) Cryst. Rev. 1, 3-58
 R.H. Blessing, (1989) J. Appl. Cryst. 22, 396-397
;
_diffrn_reflns_theta_full 25
_diffrn_reflns_theta_max 25.02
_diffrn_reflns_theta_min 3.29
_diffrn_source 'Sealed Tube'
_exptl_absorpt_coefficient_mu 0.188
_exptl_absorpt_correction_T_max 0.991
_exptl_absorpt_correction_T_min 0.963
_exptl_absorpt_correction_type empirical
_exptl_absorpt_process_details
;
 R.H. Blessing, Acta Cryst. (1995), A51, 33-38
;
_exptl_crystal_colour Red
_exptl_crystal_density_diffrn 1.431
_exptl_crystal_density_method 'not measured'
_exptl_crystal_description Plate
_exptl_crystal_F_000 1344
_exptl_crystal_size_max 0.20
_exptl_crystal_size_mid 0.18
_exptl_crystal_size_min 0.05
_refine_diff_density_max 0.579
_refine_diff_density_min -0.404
_refine_diff_density_rms 0.063
_refine_ls_extinction_method none
_refine_ls_goodness_of_fit_ref 1.118
_refine_ls_hydrogen_treatment constr
_refine_ls_matrix_type full
_refine_ls_number_parameters 437
_refine_ls_number_reflns 5156
_refine_ls_number_restraints 6
_refine_ls_restrained_S_all 1.117
_refine_ls_R_factor_all 0.0889
_refine_ls_R_factor_gt 0.067
_refine_ls_shift/su_max 0.001
_refine_ls_shift/su_mean 0
_refine_ls_structure_factor_coef Fsqd
_refine_ls_weighting_details 'calc w=1/[\s^2^(Fo^2^)+(0.0573P)^2^+3.2086P] where P=(Fo^2^+2Fc^2^)/3'
_refine_ls_weighting_scheme calc
_refine_ls_wR_factor_ref 0.1661
_reflns_number_gt 3993
_reflns_number_total 5156
_reflns_threshold_expression >2\s(I)
_cod_data_source_file c6me00076b2.cif
_cod_data_source_block shelx
_cod_original_sg_symbol_H-M 'P 21/a'
_cod_database_code 1553406

loop_
_symmetry_equiv_pos_as_xyz
'x, y, z'
'-x+1/2, y+1/2, -z'
'-x, -y, -z'
'x-1/2, -y-1/2, z'

loop_
_atom_site_label
_atom_site_fract_x
_atom_site_fract_y
_atom_site_fract_z
_atom_site_U_iso_or_equiv
_atom_site_adp_type
_atom_site_calc_flag
_atom_site_refinement_flags
_atom_site_occupancy
_atom_site_disorder_assembly
_atom_site_disorder_group
_atom_site_type_symbol
Cl1 0.54035(8) 0.15283(4) 1.00043(8) 0.0419(3) Uani d . 1 . . Cl
O4 0.5022(3) 0.21675(13) 0.9931(3) 0.0650(9) Uani d . 1 . . O
O5 0.6575(3) 0.14847(16) 1.0064(3) 0.0708(9) Uani d . 1 . . O
O6 0.5446(2) 0.12543(13) 1.1078(2) 0.0512(7) Uani d . 1 . . O
O7 0.4554(3) 0.11968(14) 0.8971(2) 0.0598(8) Uani d . 1 . . O
C1 0.4492(3) 0.54993(14) 0.1515(3) 0.0288(7) Uani d . 1 . . C
C2 0.5780(3) 0.56151(15) 0.2152(3) 0.0305(7) Uani d . 1 . . C
C3 0.6466(3) 0.52916(14) 0.3173(3) 0.0297(7) Uani d . 1 . . C
H3 0.7297 0.5366 0.3564 0.036 Uiso calc R 1 . . H
C4 0.5975(3) 0.48444(14) 0.3672(3) 0.0271(7) Uani d . 1 . . C
C5 0.4705(3) 0.47650(14) 0.3050(3) 0.0277(7) Uani d . 1 A . C
C6 0.3951(3) 0.50720(14) 0.2005(3) 0.0279(7) Uani d . 1 . . C
C7 0.6320(3) 0.61073(16) 0.1674(3) 0.0361(8) Uani d . 1 . . C
H7A 0.6291 0.6512 0.2011 0.043 Uiso calc R 1 . . H
H7B 0.7163 0.6007 0.1915 0.043 Uiso calc R 1 . . H
C8 0.5634(3) 0.61395(18) 0.0326(3) 0.0422(9) Uani d . 1 . . C
H8A 0.5956 0.6476 0.0037 0.051 Uiso calc R 1 . . H
H8B 0.5736 0.575 -0.0015 0.051 Uiso calc R 1 . . H
C9 0.4307(3) 0.62512(17) -0.0068(3) 0.0376(8) Uani d . 1 . . C
H9A 0.4197 0.667 0.0168 0.045 Uiso calc R 1 . . H
H9B 0.3865 0.6225 -0.0934 0.045 Uiso calc R 1 . . H
C10 0.2605(3) 0.49654(17) 0.1386(3) 0.0354(8) Uani d . 1 . . C
H10A 0.2224 0.524 0.173 0.042 Uiso calc R 1 . . H
H10B 0.2435 0.4536 0.1515 0.042 Uiso calc R 1 . . H
C11 0.2075(3) 0.50900(17) 0.0054(3) 0.0381(8) Uani d . 1 . . C
H11A 0.2345 0.477 -0.0319 0.046 Uiso calc R 1 . . H
H11B 0.1197 0.5076 -0.0309 0.046 Uiso calc R 1 . . H
C12 0.2482(3) 0.57276(17) -0.0146(3) 0.0371(8) Uani d . 1 . . C
H12A 0.2187 0.5794 -0.0999 0.045 Uiso calc R 1 . . H
H12B 0.2131 0.6048 0.0147 0.045 Uiso calc R 1 . . H
C13 0.4797(3) 0.31928(15) 0.5806(3) 0.0293(7) Uani d . 1 A . C
C14 0.6074(3) 0.32906(14) 0.6545(3) 0.0279(7) Uani d . 1 . . C
C15 0.6672(3) 0.37150(14) 0.6197(3) 0.0279(7) Uani d . 1 . . C
H15 0.7501 0.3767 0.667 0.034 Uiso calc R 1 . . H
C16 0.6073(3) 0.40803(14) 0.5140(3) 0.0268(7) Uani d . 1 . . C
C17 0.4799(3) 0.40007(15) 0.4485(3) 0.0292(7) Uani d . 1 A . C
C18 0.4153(3) 0.35645(15) 0.4768(3) 0.0297(7) Uani d . 1 . . C
C19 0.6710(3) 0.29139(16) 0.7680(3) 0.0361(8) Uani d . 1 . . C
H19A 0.6626 0.3121 0.8326 0.043 Uiso calc R 1 . . H
H19B 0.7567 0.2885 0.7902 0.043 Uiso calc R 1 . . H
C20 0.6161(3) 0.22572(16) 0.7489(3) 0.0386(8) Uani d . 1 . . C
H20A 0.6284 0.2041 0.6874 0.046 Uiso calc R 1 . . H
H20B 0.6554 0.2018 0.8225 0.046 Uiso calc R 1 . . H
C21 0.4827(3) 0.23117(16) 0.7114(3) 0.0373(8) Uani d . 1 A . C
H21A 0.4458 0.19 0.6896 0.045 Uiso calc R 1 . . H
H21B 0.4716 0.2461 0.7787 0.045 Uiso calc R 1 . . H
C22 0.2809(16) 0.3520(6) 0.4036(16) 0.028(2) Uani d P 0.667(10) A 1 C
H22A 0.2577 0.363 0.3209 0.034 Uiso calc PR 0.667(10) A 1 H
H22B 0.2411 0.3807 0.4342 0.034 Uiso calc PR 0.667(10) A 1 H
C23 0.2428(5) 0.2836(3) 0.4113(5) 0.0391(18) Uani d P 0.667(10) A 1 C
H23A 0.1553 0.2797 0.367 0.047 Uiso calc PR 0.667(10) A 1 H
H23B 0.2788 0.2554 0.3759 0.047 Uiso calc PR 0.667(10) A 1 H
C24 0.285(2) 0.2665(11) 0.541(2) 0.039(5) Uani d P 0.667(10) A 1 C
H24A 0.2625 0.2235 0.5466 0.046 Uiso calc PR 0.667(10) A 1 H
H24B 0.2458 0.2935 0.5752 0.046 Uiso calc PR 0.667(10) A 1 H
C22B 0.283(3) 0.3343(11) 0.391(3) 0.027(5) Uani d P 0.333(10) A 2 C
H22C 0.2379 0.3671 0.3347 0.033 Uiso calc PR 0.333(10) A 2 H
H22D 0.2836 0.2973 0.347 0.033 Uiso calc PR 0.333(10) A 2 H
C23B 0.2278(10) 0.3203(5) 0.4718(10) 0.040(4) Uani d P 0.333(10) A 2 C
H23C 0.1431 0.309 0.4257 0.048 Uiso calc PR 0.333(10) A 2 H
H23D 0.2335 0.3564 0.5212 0.048 Uiso calc PR 0.333(10) A 2 H
C24B 0.301(4) 0.265(2) 0.550(4) 0.041(11) Uani d PU 0.333(10) A 2 C
H24C 0.2714 0.2557 0.6069 0.049 Uiso calc PR 0.333(10) A 2 H
H24D 0.2861 0.2288 0.4985 0.049 Uiso calc PR 0.333(10) A 2 H
C25 0.6659(3) 0.44950(14) 0.4704(3) 0.0271(7) Uani d . 1 . . C
C26 0.8001(3) 0.45821(14) 0.5396(3) 0.0268(7) Uani d . 1 . . C
C27 0.8868(3) 0.42693(15) 0.5164(3) 0.0292(7) Uani d . 1 . . C
C28 1.0099(3) 0.43839(16) 0.5914(3) 0.0334(7) Uani d . 1 . . C
H28 1.0679 0.4173 0.5776 0.04 Uiso calc R 1 . . H
C29 1.0470(3) 0.48020(16) 0.6853(3) 0.0345(8) Uani d . 1 . . C
H29 1.1292 0.4874 0.7338 0.041 Uiso calc R 1 . . H
C30 0.9614(3) 0.51141(16) 0.7068(3) 0.0344(8) Uani d . 1 . . C
H30 0.986 0.54 0.7694 0.041 Uiso calc R 1 . . H
C31 0.8397(3) 0.50023(15) 0.6358(3) 0.0312(7) Uani d . 1 . . C
H31 0.7829 0.5209 0.652 0.037 Uiso calc R 1 . . H
C32 0.8495(3) 0.38453(15) 0.4108(3) 0.0344(8) Uani d . 1 . . C
N1 0.4210(3) 0.27391(12) 0.6098(2) 0.0325(6) Uani d . 1 . . N
N2 0.3809(2) 0.57888(13) 0.0465(2) 0.0313(6) Uani d . 1 . . N
O1 0.41453(18) 0.43501(10) 0.34720(19) 0.0324(5) Uani d . 1 . . O
O2 0.7463(2) 0.37674(13) 0.3360(2) 0.0496(7) Uani d . 1 . . O
O3 0.9442(2) 0.35649(13) 0.4085(2) 0.0487(7) Uani d . 1 . . O
H3A 0.9234 0.341 0.3422 0.073 Uiso calc R 1 . . H
C33 0.8580(4) 0.2521(2) 0.1596(4) 0.0583(11) Uani d . 1 . . C
H33A 0.8324 0.2505 0.0741 0.07 Uiso calc R 1 . . H
H33B 0.7872 0.245 0.1717 0.07 Uiso calc R 1 . . H
O8 0.9046(3) 0.31116(13) 0.2025(3) 0.0578(8) Uani d . 1 . . O
H8 0.9481 0.3224 0.1728 0.087 Uiso calc R 1 . . H
C34 0.9477(5) 0.2016(2) 0.2199(4) 0.0704(14) Uani d . 1 . . C
H34A 1.0161 0.2072 0.2045 0.106 Uiso calc R 1 . . H
H34B 0.9109 0.1617 0.1896 0.106 Uiso calc R 1 . . H
H34C 0.9743 0.2034 0.3047 0.106 Uiso calc R 1 . . H

loop_
_atom_site_aniso_label
_atom_site_aniso_U_11
_atom_site_aniso_U_22
_atom_site_aniso_U_33
_atom_site_aniso_U_12
_atom_site_aniso_U_13
_atom_site_aniso_U_23
Cl1 0.0392(5) 0.0458(5) 0.0390(5) 0.0005(4) 0.0165(4) 0.0104(4)
O4 0.102(2) 0.0380(15) 0.0537(18) 0.0084(15) 0.0344(17) 0.0054(13)
O5 0.0461(17) 0.095(2) 0.077(2) -0.0018(16) 0.0329(16) 0.0274(19)
O6 0.0501(16) 0.0618(17) 0.0425(15) 0.0083(13) 0.0218(13) 0.0216(13)
O7 0.0625(18) 0.0603(18) 0.0471(16) -0.0104(15) 0.0170(14) -0.0115(14)
C1 0.0305(17) 0.0311(16) 0.0269(16) 0.0027(14) 0.0149(14) -0.0012(14)
C2 0.0296(16) 0.0322(17) 0.0336(17) -0.0008(14) 0.0178(14) 0.0020(14)
C3 0.0264(16) 0.0306(16) 0.0340(17) -0.0013(13) 0.0155(14) 0.0012(14)
C4 0.0255(16) 0.0295(16) 0.0264(16) 0.0002(13) 0.0120(13) -0.0002(13)
C5 0.0297(16) 0.0305(16) 0.0268(16) -0.0011(13) 0.0163(14) 0.0017(13)
C6 0.0278(16) 0.0297(16) 0.0269(16) -0.0004(13) 0.0130(14) 0.0007(13)
C7 0.0319(18) 0.0394(19) 0.0388(19) 0.0019(15) 0.0177(15) 0.0104(15)
C8 0.044(2) 0.045(2) 0.043(2) -0.0029(17) 0.0252(17) 0.0075(17)
C9 0.0365(19) 0.0427(19) 0.0333(18) 0.0020(16) 0.0156(16) 0.0108(15)
C10 0.0275(17) 0.0417(19) 0.0326(18) 0.0012(15) 0.0100(14) 0.0051(15)
C11 0.0272(17) 0.046(2) 0.0331(18) -0.0020(15) 0.0071(15) 0.0011(16)
C12 0.0323(18) 0.043(2) 0.0310(17) 0.0047(15) 0.0101(15) 0.0075(15)
C13 0.0336(17) 0.0302(16) 0.0315(17) 0.0001(14) 0.0212(14) -0.0009(14)
C14 0.0299(16) 0.0283(16) 0.0280(16) 0.0017(13) 0.0156(14) -0.0018(13)
C15 0.0259(16) 0.0299(16) 0.0275(16) 0.0027(13) 0.0118(13) -0.0013(13)
C16 0.0259(16) 0.0286(16) 0.0282(16) -0.0014(13) 0.0145(13) -0.0022(13)
C17 0.0289(16) 0.0330(17) 0.0260(16) 0.0034(14) 0.0130(14) 0.0040(14)
C18 0.0266(16) 0.0335(17) 0.0309(17) 0.0014(13) 0.0148(14) 0.0041(14)
C19 0.0367(18) 0.0403(19) 0.0327(18) -0.0003(15) 0.0170(15) 0.0051(15)
C20 0.046(2) 0.0339(18) 0.044(2) 0.0071(16) 0.0268(17) 0.0110(16)
C21 0.045(2) 0.0318(17) 0.045(2) 0.0031(15) 0.0290(17) 0.0101(15)
C22 0.031(4) 0.017(6) 0.038(6) -0.007(5) 0.017(4) -0.002(5)
C23 0.030(3) 0.041(4) 0.045(3) -0.005(2) 0.016(2) 0.007(3)
C24 0.022(5) 0.049(10) 0.046(7) -0.011(5) 0.016(4) 0.002(6)
C22B 0.028(7) 0.016(13) 0.028(7) 0.000(9) 0.005(5) -0.013(9)
C23B 0.037(6) 0.037(7) 0.046(7) 0.005(5) 0.018(5) 0.010(5)
C24B 0.05(2) 0.037(16) 0.043(15) 0.012(13) 0.027(13) 0.013(11)
C25 0.0258(16) 0.0296(16) 0.0272(16) 0.0006(13) 0.0132(13) -0.0014(13)
C26 0.0260(16) 0.0278(16) 0.0268(16) 0.0014(13) 0.0123(13) 0.0067(13)
C27 0.0314(17) 0.0308(16) 0.0274(16) -0.0001(14) 0.0153(14) 0.0021(13)
C28 0.0262(16) 0.0388(18) 0.0364(18) 0.0060(14) 0.0153(15) 0.0059(15)
C29 0.0256(16) 0.0409(19) 0.0324(18) -0.0008(14) 0.0093(14) 0.0017(15)
C30 0.0321(18) 0.0372(18) 0.0310(17) -0.0001(15) 0.0119(15) -0.0007(15)
C31 0.0357(18) 0.0318(17) 0.0284(17) 0.0014(14) 0.0166(14) 0.0005(14)
C32 0.038(2) 0.0327(18) 0.0343(18) 0.0053(15) 0.0187(16) 0.0046(15)
N1 0.0350(17) 0.0330(15) 0.0337(15) -0.0007(12) 0.0195(13) 0.0035(12)
N2 0.0287(14) 0.0348(15) 0.0300(14) 0.0032(12) 0.0131(12) 0.0076(12)
O1 0.0234(11) 0.0396(13) 0.0311(12) -0.0015(10) 0.0098(10) 0.0104(10)
O2 0.0383(15) 0.0586(17) 0.0441(15) 0.0016(13) 0.0122(12) -0.0192(13)
O3 0.0436(15) 0.0542(16) 0.0492(16) 0.0088(13) 0.0221(12) -0.0131(13)
C33 0.066(3) 0.062(3) 0.049(2) -0.013(2) 0.029(2) -0.007(2)
O8 0.079(2) 0.0504(17) 0.0527(17) 0.0082(15) 0.0378(16) -0.0009(14)
C34 0.114(4) 0.049(3) 0.053(3) 0.002(3) 0.043(3) 0.003(2)

loop_
_atom_type_symbol
_atom_type_description
_atom_type_scat_dispersion_real
_atom_type_scat_dispersion_imag
_atom_type_scat_source
C C 0.0033 0.0016 'International Tables Vol C Tables 4.2.6.8 and 6.1.1.4'
H H 0 0 'International Tables Vol C Tables 4.2.6.8 and 6.1.1.4'
Cl Cl 0.1484 0.1585 'International Tables Vol C Tables 4.2.6.8 and 6.1.1.4'
N N 0.0061 0.0033 'International Tables Vol C Tables 4.2.6.8 and 6.1.1.4'
O O 0.0106 0.006 'International Tables Vol C Tables 4.2.6.8 and 6.1.1.4'

loop_
_geom_angle_atom_site_label_1
_geom_angle_atom_site_label_2
_geom_angle_atom_site_label_3
_geom_angle
O5 Cl1 O7 109.0(2)
O5 Cl1 O4 111.4(2)
O7 Cl1 O4 109.18(18)
O5 Cl1 O6 108.91(17)
O7 Cl1 O6 110.00(18)
O4 Cl1 O6 108.31(18)
N2 C1 C6 120.3(3)
N2 C1 C2 120.3(3)
C6 C1 C2 119.4(3)
C3 C2 C1 119.5(3)
C3 C2 C7 121.8(3)
C1 C2 C7 118.6(3)
C2 C3 C4 123.1(3)
C2 C3 H3 118.4
C4 C3 H3 118.4
C25 C4 C5 119.9(3)
C25 C4 C3 124.5(3)
C5 C4 C3 115.6(3)
O1 C5 C6 115.6(3)
O1 C5 C4 119.9(3)
C6 C5 C4 124.6(3)
C5 C6 C1 117.7(3)
C5 C6 C10 121.9(3)
C1 C6 C10 120.4(3)
C8 C7 C2 110.6(3)
C8 C7 H7A 109.5
C2 C7 H7A 109.5
C8 C7 H7B 109.5
C2 C7 H7B 109.5
H7A C7 H7B 108.1
C9 C8 C7 110.2(3)
C9 C8 H8A 109.6
C7 C8 H8A 109.6
C9 C8 H8B 109.6
C7 C8 H8B 109.6
H8A C8 H8B 108.1
N2 C9 C8 111.5(3)
N2 C9 H9A 109.3
C8 C9 H9A 109.3
N2 C9 H9B 109.3
C8 C9 H9B 109.3
H9A C9 H9B 108
C6 C10 C11 111.2(3)
C6 C10 H10A 109.4
C11 C10 H10A 109.4
C6 C10 H10B 109.4
C11 C10 H10B 109.4
H10A C10 H10B 108
C12 C11 C10 109.5(3)
C12 C11 H11A 109.8
C10 C11 H11A 109.8
C12 C11 H11B 109.8
C10 C11 H11B 109.8
H11A C11 H11B 108.2
N2 C12 C11 111.9(3)
N2 C12 H12A 109.2
C11 C12 H12A 109.2
N2 C12 H12B 109.2
C11 C12 H12B 109.2
H12A C12 H12B 107.9
N1 C13 C18 120.0(3)
N1 C13 C14 119.9(3)
C18 C13 C14 120.1(3)
C15 C14 C13 119.4(3)
C15 C14 C19 122.1(3)
C13 C14 C19 118.5(3)
C14 C15 C16 122.4(3)
C14 C15 H15 118.8
C16 C15 H15 118.8
C25 C16 C17 119.2(3)
C25 C16 C15 124.6(3)
C17 C16 C15 116.2(3)
O1 C17 C18 116.1(3)
O1 C17 C16 120.0(3)
C18 C17 C16 123.9(3)
C17 C18 C13 117.7(3)
C17 C18 C22 120.1(7)
C13 C18 C22 122.0(7)
C17 C18 C22B 125.3(13)
C13 C18 C22B 115.7(13)
C14 C19 C20 109.8(3)
C14 C19 H19A 109.7
C20 C19 H19A 109.7
C14 C19 H19B 109.7
C20 C19 H19B 109.7
H19A C19 H19B 108.2
C21 C20 C19 109.0(3)
C21 C20 H20A 109.9
C19 C20 H20A 109.9
C21 C20 H20B 109.9
C19 C20 H20B 109.9
H20A C20 H20B 108.3
N1 C21 C20 112.4(3)
N1 C21 H21A 109.1
C20 C21 H21A 109.1
N1 C21 H21B 109.1
C20 C21 H21B 109.1
H21A C21 H21B 107.9
C18 C22 C23 107.9(10)
C18 C22 H22A 110.1
C23 C22 H22A 110.1
C18 C22 H22B 110.1
C23 C22 H22B 110.1
H22A C22 H22B 108.4
C24 C23 C22 109.3(12)
C24 C23 H23A 109.8
C22 C23 H23A 109.8
C24 C23 H23B 109.8
C22 C23 H23B 109.8
H23A C23 H23B 108.3
C23 C24 N1 109.5(15)
C23 C24 H24A 109.8
N1 C24 H24A 109.8
C23 C24 H24B 109.8
N1 C24 H24B 109.8
H24A C24 H24B 108.2
C23B C22B C18 105(2)
C23B C22B H22C 110.8
C18 C22B H22C 110.8
C23B C22B H22D 110.8
C18 C22B H22D 110.8
H22C C22B H22D 108.8
C22B C23B C24B 105(2)
C22B C23B H23C 110.7
C24B C23B H23C 110.7
C22B C23B H23D 110.7
C24B C23B H23D 110.7
H23C C23B H23D 108.8
N1 C24B C23B 116(3)
N1 C24B H24C 108.3
C23B C24B H24C 108.3
N1 C24B H24D 108.3
C23B C24B H24D 108.3
H24C C24B H24D 107.4
C4 C25 C16 119.7(3)
C4 C25 C26 120.9(3)
C16 C25 C26 119.3(3)
C31 C26 C27 119.0(3)
C31 C26 C25 115.9(3)
C27 C26 C25 125.1(3)
C28 C27 C26 118.7(3)
C28 C27 C32 120.2(3)
C26 C27 C32 121.1(3)
C29 C28 C27 121.5(3)
C29 C28 H28 119.2
C27 C28 H28 119.2
C28 C29 C30 119.6(3)
C28 C29 H29 120.2
C30 C29 H29 120.2
C31 C30 C29 120.2(3)
C31 C30 H30 119.9
C29 C30 H30 119.9
C30 C31 C26 121.1(3)
C30 C31 H31 119.5
C26 C31 H31 119.5
O2 C32 O3 123.8(3)
O2 C32 C27 124.3(3)
O3 C32 C27 112.0(3)
C24B N1 C13 123(2)
C24B N1 C21 114(2)
C13 N1 C21 123.2(3)
C13 N1 C24 121.1(9)
C21 N1 C24 115.6(9)
C1 N2 C12 121.5(3)
C1 N2 C9 122.9(3)
C12 N2 C9 115.1(2)
C5 O1 C17 121.3(2)
C32 O3 H3A 109.5
O8 C33 C34 112.3(4)
O8 C33 H33A 109.1
C34 C33 H33A 109.1
O8 C33 H33B 109.1
C34 C33 H33B 109.1
H33A C33 H33B 107.9
C33 O8 H8 109.5
C33 C34 H34A 109.5
C33 C34 H34B 109.5
H34A C34 H34B 109.5
C33 C34 H34C 109.5
H34A C34 H34C 109.5
H34B C34 H34C 109.5

loop_
_geom_bond_atom_site_label_1
_geom_bond_atom_site_label_2
_geom_bond_distance
Cl1 O5 1.424(3)
Cl1 O7 1.429(3)
Cl1 O4 1.433(3)
Cl1 O6 1.449(3)
C1 N2 1.347(4)
C1 C6 1.429(4)
C1 C2 1.443(4)
C2 C3 1.358(4)
C2 C7 1.511(4)
C3 C4 1.424(4)
C3 H3 0.93
C4 C25 1.396(4)
C4 C5 1.412(4)
C5 O1 1.373(4)
C5 C6 1.379(4)
C6 C10 1.502(4)
C7 C8 1.508(5)
C7 H7A 0.97
C7 H7B 0.97
C8 C9 1.506(5)
C8 H8A 0.97
C8 H8B 0.97
C9 N2 1.478(4)
C9 H9A 0.97
C9 H9B 0.97
C10 C11 1.514(5)
C10 H10A 0.97
C10 H10B 0.97
C11 C12 1.513(5)
C11 H11A 0.97
C11 H11B 0.97
C12 N2 1.469(4)
C12 H12A 0.97
C12 H12B 0.97
C13 N1 1.359(4)
C13 C18 1.419(4)
C13 C14 1.437(4)
C14 C15 1.364(4)
C14 C19 1.507(4)
C15 C16 1.420(4)
C15 H15 0.93
C16 C25 1.406(4)
C16 C17 1.419(4)
C17 O1 1.374(4)
C17 C18 1.378(4)
C18 C22 1.493(18)
C18 C22B 1.57(4)
C19 C20 1.529(5)
C19 H19A 0.97
C19 H19B 0.97
C20 C21 1.504(5)
C20 H20A 0.97
C20 H20B 0.97
C21 N1 1.466(4)
C21 H21A 0.97
C21 H21B 0.97
C22 C23 1.551(14)
C22 H22A 0.97
C22 H22B 0.97
C23 C24 1.51(2)
C23 H23A 0.97
C23 H23B 0.97
C24 N1 1.51(2)
C24 H24A 0.97
C24 H24B 0.97
C22B C23B 1.49(4)
C22B H22C 0.97
C22B H22D 0.97
C23B C24B 1.53(5)
C23B H23C 0.97
C23B H23D 0.97
C24B N1 1.34(5)
C24B H24C 0.97
C24B H24D 0.97
C25 C26 1.496(4)
C26 C31 1.400(4)
C26 C27 1.406(4)
C27 C28 1.400(4)
C27 C32 1.493(5)
C28 C29 1.379(5)
C28 H28 0.93
C29 C30 1.382(5)
C29 H29 0.93
C30 C31 1.378(4)
C30 H30 0.93
C31 H31 0.93
C32 O2 1.203(4)
C32 O3 1.331(4)
O3 H3A 0.82
C33 O8 1.389(5)
C33 C34 1.484(6)
C33 H33A 0.97
C33 H33B 0.97
O8 H8 0.82
C34 H34A 0.96
C34 H34B 0.96
C34 H34C 0.96

loop_
_geom_hbond_atom_site_label_D
_geom_hbond_atom_site_label_H
_geom_hbond_atom_site_label_A
_geom_hbond_distance_DH
_geom_hbond_distance_HA
_geom_hbond_distance_DA
_geom_hbond_angle_DHA
_geom_hbond_site_symmetry_A
O3 H3A O8 0.82 1.78 2.589(4) 169.7 .
O8 H8 O6 0.82 2.06 2.856(4) 164.3 4_664

loop_
_geom_torsion_atom_site_label_1
_geom_torsion_atom_site_label_2
_geom_torsion_atom_site_label_3
_geom_torsion_atom_site_label_4
_geom_torsion
N2 C1 C2 C3 -176.1(3)
C6 C1 C2 C3 3.5(5)
N2 C1 C2 C7 5.3(5)
C6 C1 C2 C7 -175.1(3)
C1 C2 C3 C4 -1.3(5)
C7 C2 C3 C4 177.3(3)
C2 C3 C4 C25 178.6(3)
C2 C3 C4 C5 -1.5(5)
C25 C4 C5 O1 0.8(4)
C3 C4 C5 O1 -179.1(3)
C25 C4 C5 C6 -178.0(3)
C3 C4 C5 C6 2.1(5)
O1 C5 C6 C1 -178.7(3)
C4 C5 C6 C1 0.1(5)
O1 C5 C6 C10 1.1(4)
C4 C5 C6 C10 179.9(3)
N2 C1 C6 C5 176.7(3)
C2 C1 C6 C5 -2.9(4)
N2 C1 C6 C10 -3.1(5)
C2 C1 C6 C10 177.3(3)
C3 C2 C7 C8 149.3(3)
C1 C2 C7 C8 -32.1(4)
C2 C7 C8 C9 55.3(4)
C7 C8 C9 N2 -52.8(4)
C5 C6 C10 C11 -153.0(3)
C1 C6 C10 C11 26.7(4)
C6 C10 C11 C12 -51.5(4)
C10 C11 C12 N2 55.1(4)
N1 C13 C14 C15 175.2(3)
C18 C13 C14 C15 -4.1(4)
N1 C13 C14 C19 -4.3(4)
C18 C13 C14 C19 176.3(3)
C13 C14 C15 C16 1.7(5)
C19 C14 C15 C16 -178.8(3)
C14 C15 C16 C25 -175.9(3)
C14 C15 C16 C17 2.7(4)
C25 C16 C17 O1 -3.3(4)
C15 C16 C17 O1 178.0(3)
C25 C16 C17 C18 173.6(3)
C15 C16 C17 C18 -5.1(5)
O1 C17 C18 C13 179.8(3)
C16 C17 C18 C13 2.8(5)
O1 C17 C18 C22 -3.9(7)
C16 C17 C18 C22 179.2(6)
O1 C17 C18 C22B 13.2(11)
C16 C17 C18 C22B -163.8(10)
N1 C13 C18 C17 -177.4(3)
C14 C13 C18 C17 1.9(4)
N1 C13 C18 C22 6.3(7)
C14 C13 C18 C22 -174.4(6)
N1 C13 C18 C22B -9.6(11)
C14 C13 C18 C22B 169.8(10)
C15 C14 C19 C20 -144.4(3)
C13 C14 C19 C20 35.1(4)
C14 C19 C20 C21 -57.9(4)
C19 C20 C21 N1 51.8(4)
C17 C18 C22 C23 152.2(7)
C13 C18 C22 C23 -31.6(11)
C22B C18 C22 C23 38(7)
C18 C22 C23 C24 57.2(14)
C22 C23 C24 N1 -58.4(17)
C17 C18 C22B C23B -147.5(11)
C13 C18 C22B C23B 45.7(15)
C22 C18 C22B C23B -73(7)
C18 C22B C23B C24B -64(2)
C22B C23B C24B N1 55(4)
C5 C4 C25 C16 -2.1(4)
C3 C4 C25 C16 177.9(3)
C5 C4 C25 C26 -178.4(3)
C3 C4 C25 C26 1.5(5)
C17 C16 C25 C4 3.3(4)
C15 C16 C25 C4 -178.2(3)
C17 C16 C25 C26 179.7(3)
C15 C16 C25 C26 -1.7(5)
C4 C25 C26 C31 94.2(4)
C16 C25 C26 C31 -82.1(4)
C4 C25 C26 C27 -87.0(4)
C16 C25 C26 C27 96.6(4)
C31 C26 C27 C28 0.8(4)
C25 C26 C27 C28 -178.0(3)
C31 C26 C27 C32 -176.4(3)
C25 C26 C27 C32 4.9(5)
C26 C27 C28 C29 -1.2(5)
C32 C27 C28 C29 176.0(3)
C27 C28 C29 C30 0.4(5)
C28 C29 C30 C31 0.8(5)
C29 C30 C31 C26 -1.2(5)
C27 C26 C31 C30 0.4(5)
C25 C26 C31 C30 179.2(3)
C28 C27 C32 O2 -172.9(3)
C26 C27 C32 O2 4.3(5)
C28 C27 C32 O3 6.7(4)
C26 C27 C32 O3 -176.2(3)
C23B C24B N1 C13 -18(4)
C23B C24B N1 C21 160(2)
C18 C13 N1 C24B -5(2)
C14 C13 N1 C24B 175(2)
C18 C13 N1 C21 176.2(3)
C14 C13 N1 C21 -3.1(5)
C18 C13 N1 C24 -6.6(12)
C14 C13 N1 C24 174.1(11)
C20 C21 N1 C24B 159(2)
C20 C21 N1 C13 -21.9(4)
C20 C21 N1 C24 160.8(11)
C23 C24 N1 C13 33.5(19)
C23 C24 N1 C21 -149.1(10)
C6 C1 N2 C12 6.3(5)
C2 C1 N2 C12 -174.0(3)
C6 C1 N2 C9 177.9(3)
C2 C1 N2 C9 -2.5(5)
C11 C12 N2 C1 -33.2(4)
C11 C12 N2 C9 154.6(3)
C8 C9 N2 C1 26.9(4)
C8 C9 N2 C12 -161.1(3)
C6 C5 O1 C17 178.0(3)
C4 C5 O1 C17 -0.9(4)
C18 C17 O1 C5 -175.0(3)
C16 C17 O1 C5 2.1(4)
